data_7015669
loop_
_publ_author_name
'Siemeling, Ulrich'
'Klemann, Thorsten'
'Bruhn, Clemens'
'Schulz, Ji\<r\'i'
'\<St\<epni\<cka, Petr'

_publ_section_title
;
 The coordination behaviour of ferrocene-based pyridylphosphine ligands
 towards Zn(II), Cd(II) and Hg(II).
;
_journal_issue 17
_journal_name_full 'Dalton transactions (Cambridge, England : 2003)'
_journal_page_first 4722
_journal_page_last 4740
_journal_paper_doi 10.1039/c0dt01810d
_journal_volume 40
_journal_year 2011
_chemical_formula_moiety 'C54 H44 Cl2 Fe2 Hg N2 P2'
_chemical_formula_sum 'C54 H44 Cl2 Fe2 Hg N2 P2'
_chemical_formula_weight 1166.04
_chemical_name_systematic
;
?
;
_space_group_IT_number 14
_symmetry_cell_setting monoclinic
_symmetry_space_group_name_Hall '-P 2yn'
_symmetry_space_group_name_H-M 'P 1 21/n 1'
_atom_sites_solution_hydrogens geom
_atom_sites_solution_primary direct
_atom_sites_solution_secondary difmap
_audit_creation_method SHELXL-97
_cell_angle_alpha 90.00
_cell_angle_beta 92.045(2)
_cell_angle_gamma 90.00
_cell_formula_units_Z 4
_cell_length_a 17.1944(5)
_cell_length_b 15.4843(5)
_cell_length_c 17.6894(5)
_cell_measurement_reflns_used 68022
_cell_measurement_temperature 203(2)
_cell_measurement_theta_max 26.33
_cell_measurement_theta_min 1.16
_cell_volume 4706.7(2)
_computing_structure_refinement 'SHELXL-97 (Sheldrick, 1997)'
_computing_structure_solution 'SHELXS-97 (Sheldrick, 1990)'
_diffrn_ambient_temperature 203(2)
_diffrn_detector 'image plate (34 cm diameter)'
_diffrn_detector_area_resol_mean 6.67
_diffrn_detector_type STOE
_diffrn_measured_fraction_theta_full 0.993
_diffrn_measured_fraction_theta_max 0.993
_diffrn_measurement_details ' 360 frames, detector distance = 130 mm'
_diffrn_measurement_device '2-circle goniometer'
_diffrn_measurement_device_type 'STOE IPDS 2'
_diffrn_measurement_method 'rotation method'
_diffrn_radiation_collimation '0.5 mm diameter, multiple pinhole'
_diffrn_radiation_monochromator 'plane graphite'
_diffrn_radiation_polarisn_norm 0
_diffrn_radiation_type 'Mo K\a'
_diffrn_radiation_wavelength 0.71073
_diffrn_reflns_av_R_equivalents 0.0814
_diffrn_reflns_av_sigmaI/netI 0.0359
_diffrn_reflns_limit_h_max 20
_diffrn_reflns_limit_h_min -20
_diffrn_reflns_limit_k_max 18
_diffrn_reflns_limit_k_min -18
_diffrn_reflns_limit_l_max 21
_diffrn_reflns_limit_l_min -21
_diffrn_reflns_number 63890
_diffrn_reflns_theta_full 25.73
_diffrn_reflns_theta_max 25.73
_diffrn_reflns_theta_min 1.62
_diffrn_source 'sealed X-ray tube, 12 x 0.4 mm long-fine focus'
_diffrn_source_current 30
_diffrn_source_power 1.50
_diffrn_source_voltage 50
_diffrn_standards_decay_% none
_exptl_absorpt_coefficient_mu 4.083
_exptl_absorpt_correction_T_max 0.3889
_exptl_absorpt_correction_T_min 0.0689
_exptl_absorpt_correction_type integration
_exptl_absorpt_process_details 'X-red ver. 1.31 (Stoe & Cie. 2003)'
_exptl_crystal_colour orange
_exptl_crystal_density_diffrn 1.646
_exptl_crystal_density_method 'not measured'
_exptl_crystal_description block
_exptl_crystal_F_000 2312
_exptl_crystal_size_max 0.600
_exptl_crystal_size_mid 0.460
_exptl_crystal_size_min 0.130
_refine_diff_density_max 0.864
_refine_diff_density_min -2.387
_refine_diff_density_rms 0.095
_refine_ls_extinction_method none
_refine_ls_goodness_of_fit_ref 1.024
_refine_ls_hydrogen_treatment constr
_refine_ls_matrix_type full
_refine_ls_number_parameters 568
_refine_ls_number_reflns 8920
_refine_ls_number_restraints 0
_refine_ls_restrained_S_all 1.024
_refine_ls_R_factor_all 0.0318
_refine_ls_R_factor_gt 0.0276
_refine_ls_shift/su_max 0.002
_refine_ls_shift/su_mean 0.000
_refine_ls_structure_factor_coef Fsqd
_refine_ls_weighting_details 'calc w=1/[\s^2^(Fo^2^)+(0.0473P)^2^+0.0000P] where P=(Fo^2^+2Fc^2^)/3'
_refine_ls_weighting_scheme calc
_refine_ls_wR_factor_gt 0.0702
_refine_ls_wR_factor_ref 0.0720
_reflns_number_gt 7954
_reflns_number_total 8920
_reflns_threshold_expression >2sigma(I)
_cod_data_source_file c0dt01810d.txt
_cod_data_source_block i0528
_cod_original_sg_symbol_H-M 'P 21/n'
_cod_database_code 7015669

loop_
_symmetry_equiv_pos_as_xyz
'x, y, z'
'-x+1/2, y+1/2, -z+1/2'
'-x, -y, -z'
'x-1/2, -y-1/2, z-1/2'

loop_
_atom_site_label
_atom_site_type_symbol
_atom_site_fract_x
_atom_site_fract_y
_atom_site_fract_z
_atom_site_U_iso_or_equiv
_atom_site_adp_type
_atom_site_occupancy
_atom_site_symmetry_multiplicity
_atom_site_calc_flag
_atom_site_refinement_flags
_atom_site_disorder_assembly
_atom_site_disorder_group
C1 C 0.27356(14) 0.96361(15) -0.14517(15) 0.0314(5) Uani 1 1 d . . .
C2 C 0.26000(16) 1.03216(16) -0.19971(15) 0.0361(6) Uani 1 1 d . . .
H2A H 0.2238 1.0772 -0.1959 0.043 Uiso 1 1 calc R . .
C3 C 0.31126(17) 1.01922(18) -0.26009(16) 0.0414(6) Uani 1 1 d . . .
H3A H 0.3148 1.0546 -0.3030 0.050 Uiso 1 1 calc R . .
C4 C 0.35605(16) 0.94394(19) -0.24465(16) 0.0427(6) Uani 1 1 d . . .
H4A H 0.3944 0.9210 -0.2755 0.051 Uiso 1 1 calc R . .
C5 C 0.33305(15) 0.90913(17) -0.17455(16) 0.0371(6) Uani 1 1 d . . .
H5A H 0.3533 0.8590 -0.1513 0.044 Uiso 1 1 calc R . .
C6 C 0.21659(16) 0.84716(17) -0.34738(16) 0.0387(6) Uani 1 1 d . . .
C7 C 0.15896(16) 0.91352(19) -0.33821(17) 0.0429(6) Uani 1 1 d . . .
H7A H 0.1485 0.9595 -0.3717 0.051 Uiso 1 1 calc R . .
C8 C 0.12060(17) 0.8973(2) -0.26960(18) 0.0488(7) Uani 1 1 d . . .
H8A H 0.0805 0.9308 -0.2499 0.059 Uiso 1 1 calc R . .
C9 C 0.15335(19) 0.8221(2) -0.23617(19) 0.0490(8) Uani 1 1 d . . .
H9A H 0.1384 0.7970 -0.1905 0.059 Uiso 1 1 calc R . .
C10 C 0.21283(19) 0.79054(17) -0.28314(17) 0.0431(7) Uani 1 1 d . . .
H10A H 0.2440 0.7415 -0.2738 0.052 Uiso 1 1 calc R . .
C11 C 0.27045(17) 0.83893(17) -0.41009(16) 0.0398(6) Uani 1 1 d . . .
C12 C 0.2656(2) 0.8941(2) -0.4720(2) 0.0566(8) Uani 1 1 d . . .
H12A H 0.2294 0.9397 -0.4737 0.068 Uiso 1 1 calc R . .
C13 C 0.3154(2) 0.8809(2) -0.5316(2) 0.0639(9) Uani 1 1 d . . .
H13A H 0.3120 0.9161 -0.5749 0.077 Uiso 1 1 calc R . .
C14 C 0.3692(2) 0.8155(2) -0.5260(2) 0.0573(9) Uani 1 1 d . . .
H14A H 0.4040 0.8056 -0.5649 0.069 Uiso 1 1 calc R . .
C15 C 0.3710(2) 0.76517(19) -0.4626(2) 0.0545(8) Uani 1 1 d . . .
H15A H 0.4082 0.7207 -0.4595 0.065 Uiso 1 1 calc R . .
C16 C 0.25789(13) 1.03191(18) 0.00679(14) 0.0313(6) Uani 1 1 d . . .
C17 C 0.29230(17) 1.10762(17) -0.01788(17) 0.0428(6) Uani 1 1 d . . .
H17A H 0.3039 1.1141 -0.0691 0.051 Uiso 1 1 calc R . .
C18 C 0.3096(2) 1.17415(19) 0.0335(2) 0.0516(8) Uani 1 1 d . . .
H18A H 0.3336 1.2249 0.0167 0.062 Uiso 1 1 calc R . .
C19 C 0.29179(19) 1.1658(2) 0.1082(2) 0.0529(8) Uani 1 1 d . . .
H19A H 0.3010 1.2120 0.1419 0.063 Uiso 1 1 calc R . .
C20 C 0.2603(2) 1.0895(2) 0.13378(19) 0.0537(8) Uani 1 1 d . . .
H20A H 0.2505 1.0829 0.1854 0.064 Uiso 1 1 calc R . .
C21 C 0.24324(17) 1.02244(18) 0.08367(17) 0.0424(6) Uani 1 1 d . . .
H21A H 0.2218 0.9707 0.1014 0.051 Uiso 1 1 calc R . .
C22 C 0.12228(14) 0.96619(16) -0.07650(14) 0.0320(5) Uani 1 1 d . . .
C23 C 0.09619(16) 1.04909(17) -0.09668(16) 0.0382(6) Uani 1 1 d . . .
H23A H 0.1318 1.0950 -0.0984 0.046 Uiso 1 1 calc R . .
C24 C 0.01779(17) 1.0635(2) -0.11412(18) 0.0478(7) Uani 1 1 d . . .
H24A H 0.0004 1.1192 -0.1275 0.057 Uiso 1 1 calc R . .
C25 C -0.03473(16) 0.9959(2) -0.11181(18) 0.0498(7) Uani 1 1 d . . .
H25A H -0.0875 1.0056 -0.1249 0.060 Uiso 1 1 calc R . .
C26 C -0.01020(17) 0.9140(2) -0.09040(18) 0.0460(7) Uani 1 1 d . . .
H26A H -0.0466 0.8689 -0.0879 0.055 Uiso 1 1 calc R . .
C27 C 0.06839(16) 0.89816(18) -0.07254(16) 0.0375(6) Uani 1 1 d . . .
H27A H 0.0850 0.8426 -0.0580 0.045 Uiso 1 1 calc R . .
C28 C 0.44571(16) 0.79994(15) 0.07318(16) 0.0336(6) Uani 1 1 d . . .
C29 C 0.43371(17) 0.89084(18) 0.08637(16) 0.0383(6) Uani 1 1 d . . .
H29A H 0.3910 0.9238 0.0684 0.046 Uiso 1 1 calc R . .
C30 C 0.49797(18) 0.92163(19) 0.13148(18) 0.0444(7) Uani 1 1 d . . .
H30A H 0.5050 0.9787 0.1485 0.053 Uiso 1 1 calc R . .
C31 C 0.54996(16) 0.8517(2) 0.14657(17) 0.0452(7) Uani 1 1 d . . .
H31A H 0.5969 0.8547 0.1753 0.054 Uiso 1 1 calc R . .
C32 C 0.51853(16) 0.77593(19) 0.11044(16) 0.0396(6) Uani 1 1 d . . .
H32A H 0.5412 0.7207 0.1109 0.048 Uiso 1 1 calc R . .
C33 C 0.41595(16) 0.86944(17) 0.29020(15) 0.0376(6) Uani 1 1 d . . .
C34 C 0.4609(2) 0.79101(18) 0.29647(17) 0.0449(7) Uani 1 1 d . . .
H34A H 0.5100 0.7851 0.3210 0.054 Uiso 1 1 calc R . .
C35 C 0.4179(2) 0.72408(19) 0.25883(18) 0.0484(7) Uani 1 1 d . . .
H35A H 0.4336 0.6662 0.2542 0.058 Uiso 1 1 calc R . .
C36 C 0.34642(19) 0.7602(2) 0.22929(17) 0.0464(7) Uani 1 1 d . . .
H36A H 0.3071 0.7302 0.2020 0.056 Uiso 1 1 calc R . .
C37 C 0.34540(17) 0.84952(19) 0.24857(17) 0.0407(6) Uani 1 1 d . . .
H37A H 0.3052 0.8887 0.2361 0.049 Uiso 1 1 calc R . .
C38 C 0.43615(16) 0.95467(17) 0.32307(16) 0.0390(6) Uani 1 1 d . . .
C39 C 0.49944(18) 0.9660(2) 0.37322(18) 0.0480(7) Uani 1 1 d . . .
H39A H 0.5334 0.9199 0.3847 0.058 Uiso 1 1 calc R . .
C40 C 0.5117(2) 1.0463(2) 0.4060(2) 0.0596(9) Uani 1 1 d . . .
H40A H 0.5542 1.0553 0.4400 0.072 Uiso 1 1 calc R . .
C41 C 0.4610(2) 1.1133(2) 0.3881(2) 0.0634(10) Uani 1 1 d . . .
H41A H 0.4676 1.1682 0.4101 0.076 Uiso 1 1 calc R . .
C42 C 0.3999(2) 1.0965(2) 0.3368(2) 0.0600(9) Uani 1 1 d . . .
H42A H 0.3658 1.1421 0.3240 0.072 Uiso 1 1 calc R . .
C43 C 0.37879(16) 0.62636(16) 0.06192(16) 0.0377(6) Uani 1 1 d . . .
C44 C 0.31220(17) 0.59932(17) 0.09879(17) 0.0423(6) Uani 1 1 d . . .
H44A H 0.2666 0.6329 0.0953 0.051 Uiso 1 1 calc R . .
C45 C 0.3131(2) 0.52297(18) 0.14066(19) 0.0517(7) Uani 1 1 d . . .
H45A H 0.2688 0.5056 0.1663 0.062 Uiso 1 1 calc R . .
C46 C 0.3803(2) 0.4726(2) 0.1441(2) 0.0616(9) Uani 1 1 d . . .
H46A H 0.3815 0.4214 0.1726 0.074 Uiso 1 1 calc R . .
C47 C 0.4448(2) 0.4974(2) 0.1060(2) 0.0641(10) Uani 1 1 d . . .
H47A H 0.4893 0.4621 0.1077 0.077 Uiso 1 1 calc R . .
C48 C 0.44548(19) 0.57412(19) 0.0649(2) 0.0518(8) Uani 1 1 d . . .
H48A H 0.4901 0.5907 0.0394 0.062 Uiso 1 1 calc R . .
C49 C 0.42330(15) 0.72158(17) -0.07336(16) 0.0364(6) Uani 1 1 d . . .
C50 C 0.38766(18) 0.66841(19) -0.12901(18) 0.0464(7) Uani 1 1 d . . .
H50A H 0.3448 0.6339 -0.1172 0.056 Uiso 1 1 calc R . .
C51 C 0.4161(2) 0.6673(3) -0.2015(2) 0.0620(9) Uani 1 1 d . . .
H51A H 0.3931 0.6307 -0.2383 0.074 Uiso 1 1 calc R . .
C52 C 0.4783(2) 0.7196(3) -0.2202(2) 0.0661(10) Uani 1 1 d . . .
H52A H 0.4964 0.7191 -0.2697 0.079 Uiso 1 1 calc R . .
C53 C 0.5133(2) 0.7720(3) -0.16629(19) 0.0599(9) Uani 1 1 d . . .
H53A H 0.5554 0.8074 -0.1789 0.072 Uiso 1 1 calc R . .
C54 C 0.48645(17) 0.7727(2) -0.09285(17) 0.0472(7) Uani 1 1 d . . .
H54A H 0.5111 0.8080 -0.0560 0.057 Uiso 1 1 calc R . .
Cl1 Cl 0.16949(4) 0.80676(4) 0.11809(5) 0.04609(17) Uani 1 1 d . . .
Cl2 Cl 0.17678(5) 0.67764(5) -0.07186(5) 0.05427(19) Uani 1 1 d . . .
Fe1 Fe 0.23831(2) 0.91450(2) -0.24858(2) 0.03291(9) Uani 1 1 d . . .
Fe2 Fe 0.44154(2) 0.82288(2) 0.18563(2) 0.03353(9) Uani 1 1 d . . .
Hg1 Hg 0.248241(5) 0.799816(6) -0.001568(5) 0.03430(5) Uani 1 1 d . . .
N1 N 0.32358(16) 0.77441(16) -0.40443(15) 0.0480(6) Uani 1 1 d . . .
N2 N 0.38642(15) 1.01984(16) 0.30425(16) 0.0507(6) Uani 1 1 d . . .
P1 P 0.22552(3) 0.94572(4) -0.05793(4) 0.02866(13) Uani 1 1 d . . .
P2 P 0.37947(4) 0.73311(4) 0.01826(4) 0.03203(14) Uani 1 1 d . . .

loop_
_atom_site_aniso_label
_atom_site_aniso_U_11
_atom_site_aniso_U_22
_atom_site_aniso_U_33
_atom_site_aniso_U_23
_atom_site_aniso_U_13
_atom_site_aniso_U_12
C1 0.0295(12) 0.0348(12) 0.0301(14) -0.0015(10) 0.0030(10) -0.0029(9)
C2 0.0390(13) 0.0350(12) 0.0342(15) 0.0010(11) 0.0011(11) -0.0034(10)
C3 0.0475(15) 0.0460(14) 0.0312(15) 0.0026(11) 0.0059(12) -0.0162(12)
C4 0.0319(13) 0.0583(16) 0.0388(16) -0.0052(13) 0.0111(11) -0.0086(12)
C5 0.0295(12) 0.0423(13) 0.0394(16) -0.0013(11) 0.0018(11) -0.0004(10)
C6 0.0422(14) 0.0426(13) 0.0314(15) -0.0038(11) 0.0028(11) -0.0096(11)
C7 0.0397(15) 0.0517(15) 0.0369(16) -0.0044(12) -0.0039(12) -0.0034(12)
C8 0.0317(14) 0.0692(19) 0.0456(18) -0.0135(15) 0.0023(12) -0.0094(13)
C9 0.0473(17) 0.0599(17) 0.0407(18) -0.0101(15) 0.0141(14) -0.0254(15)
C10 0.0537(17) 0.0393(13) 0.0364(16) -0.0041(11) 0.0042(13) -0.0130(12)
C11 0.0488(16) 0.0400(14) 0.0308(15) -0.0038(11) 0.0032(12) -0.0073(12)
C12 0.060(2) 0.069(2) 0.0413(18) 0.0127(16) 0.0103(15) 0.0084(16)
C13 0.071(2) 0.082(2) 0.0400(19) 0.0163(17) 0.0133(16) 0.0034(19)
C14 0.070(2) 0.0630(18) 0.0404(19) -0.0054(15) 0.0207(16) -0.0052(17)
C15 0.067(2) 0.0419(15) 0.056(2) -0.0053(14) 0.0226(16) -0.0004(14)
C16 0.0240(11) 0.0374(14) 0.0325(14) -0.0018(10) 0.0003(10) 0.0038(9)
C17 0.0487(16) 0.0394(13) 0.0404(17) 0.0004(12) 0.0014(12) -0.0076(12)
C18 0.0580(19) 0.0400(14) 0.056(2) -0.0008(14) -0.0072(15) -0.0096(14)
C19 0.0525(18) 0.0500(17) 0.056(2) -0.0184(15) -0.0074(15) -0.0014(14)
C20 0.0597(19) 0.0643(19) 0.0373(17) -0.0135(14) 0.0057(14) -0.0062(15)
C21 0.0442(15) 0.0471(15) 0.0363(16) -0.0044(12) 0.0066(12) -0.0035(12)
C22 0.0283(12) 0.0411(13) 0.0268(13) -0.0017(10) 0.0051(9) 0.0008(10)
C23 0.0362(13) 0.0399(13) 0.0388(15) 0.0012(11) 0.0054(11) 0.0037(11)
C24 0.0422(15) 0.0566(17) 0.0448(18) 0.0061(14) 0.0055(13) 0.0172(13)
C25 0.0281(13) 0.076(2) 0.0455(18) -0.0016(15) 0.0001(12) 0.0081(13)
C26 0.0325(14) 0.0643(18) 0.0416(17) -0.0067(14) 0.0062(12) -0.0088(13)
C27 0.0363(14) 0.0423(14) 0.0341(15) -0.0031(11) 0.0058(11) -0.0031(11)
C28 0.0326(13) 0.0397(13) 0.0289(14) -0.0003(10) 0.0042(10) 0.0015(10)
C29 0.0434(15) 0.0382(13) 0.0336(15) 0.0020(11) 0.0035(11) -0.0002(11)
C30 0.0490(16) 0.0458(15) 0.0386(17) -0.0016(12) 0.0059(13) -0.0134(13)
C31 0.0310(13) 0.0678(18) 0.0369(16) -0.0061(13) 0.0020(11) -0.0065(13)
C32 0.0322(13) 0.0548(15) 0.0322(15) -0.0029(12) 0.0048(11) 0.0051(12)
C33 0.0399(14) 0.0454(14) 0.0280(14) -0.0009(11) 0.0072(11) 0.0048(11)
C34 0.0551(18) 0.0504(16) 0.0295(15) 0.0026(12) 0.0065(13) 0.0135(13)
C35 0.067(2) 0.0403(14) 0.0393(17) 0.0032(13) 0.0151(14) 0.0035(14)
C36 0.0515(17) 0.0489(16) 0.0400(17) -0.0064(13) 0.0177(13) -0.0110(14)
C37 0.0366(14) 0.0500(15) 0.0362(16) -0.0036(12) 0.0099(12) 0.0011(12)
C38 0.0390(14) 0.0463(14) 0.0323(15) -0.0040(11) 0.0107(11) 0.0007(11)
C39 0.0431(16) 0.0587(17) 0.0426(18) -0.0015(14) 0.0060(13) -0.0012(13)
C40 0.0553(19) 0.074(2) 0.049(2) -0.0128(17) 0.0010(15) -0.0168(17)
C41 0.066(2) 0.0567(19) 0.069(2) -0.0242(17) 0.0190(19) -0.0126(17)
C42 0.057(2) 0.0459(16) 0.078(3) -0.0125(16) 0.0187(18) 0.0035(14)
C43 0.0380(14) 0.0348(12) 0.0403(16) -0.0062(11) 0.0016(11) 0.0037(10)
C44 0.0448(15) 0.0363(13) 0.0458(17) -0.0030(12) 0.0014(12) -0.0009(11)
C45 0.0590(19) 0.0423(15) 0.054(2) 0.0023(13) 0.0015(15) -0.0063(13)
C46 0.074(2) 0.0415(15) 0.069(2) 0.0107(15) -0.0008(19) 0.0049(15)
C47 0.063(2) 0.0484(17) 0.081(3) 0.0068(17) 0.0022(19) 0.0237(16)
C48 0.0472(17) 0.0449(15) 0.064(2) -0.0005(14) 0.0078(15) 0.0137(13)
C49 0.0339(13) 0.0417(13) 0.0337(15) -0.0053(11) -0.0006(11) 0.0082(11)
C50 0.0453(16) 0.0504(16) 0.0433(18) -0.0147(13) -0.0012(13) 0.0040(13)
C51 0.058(2) 0.083(2) 0.045(2) -0.0256(18) -0.0028(15) 0.0047(18)
C52 0.058(2) 0.104(3) 0.0366(19) -0.0143(19) 0.0104(16) 0.005(2)
C53 0.0469(18) 0.093(2) 0.0408(19) -0.0079(18) 0.0119(14) -0.0056(17)
C54 0.0396(15) 0.0657(18) 0.0364(17) -0.0074(14) 0.0011(12) -0.0021(14)
Cl1 0.0452(4) 0.0430(3) 0.0513(5) 0.0075(3) 0.0180(3) 0.0040(3)
Cl2 0.0536(4) 0.0440(3) 0.0647(5) -0.0119(3) -0.0055(4) -0.0086(3)
Fe1 0.03160(18) 0.03876(19) 0.0286(2) -0.00190(14) 0.00470(14) -0.00545(14)
Fe2 0.03362(19) 0.03885(18) 0.0283(2) -0.00260(15) 0.00406(15) 0.00239(15)
Hg1 0.03117(7) 0.03331(8) 0.03850(8) 0.00019(4) 0.00254(5) 0.00258(3)
N1 0.0602(16) 0.0425(12) 0.0421(15) -0.0004(11) 0.0138(12) -0.0055(11)
N2 0.0455(14) 0.0502(13) 0.0568(17) -0.0083(12) 0.0063(12) 0.0067(11)
P1 0.0269(3) 0.0309(3) 0.0283(3) -0.0004(2) 0.0033(2) 0.0000(2)
P2 0.0292(3) 0.0343(3) 0.0327(4) -0.0025(3) 0.0023(2) 0.0038(2)

loop_
_atom_type_symbol
_atom_type_description
_atom_type_scat_dispersion_real
_atom_type_scat_dispersion_imag
_atom_type_scat_source
C C 0.0033 0.0016 'International Tables Vol C Tables 4.2.6.8 and 6.1.1.4'
H H 0.0000 0.0000 'International Tables Vol C Tables 4.2.6.8 and 6.1.1.4'
Cl Cl 0.1484 0.1585 'International Tables Vol C Tables 4.2.6.8 and 6.1.1.4'
Fe Fe 0.3463 0.8444 'International Tables Vol C Tables 4.2.6.8 and 6.1.1.4'
Hg Hg -2.3894 9.2266 'International Tables Vol C Tables 4.2.6.8 and 6.1.1.4'
N N 0.0061 0.0033 'International Tables Vol C Tables 4.2.6.8 and 6.1.1.4'
P P 0.1023 0.0942 'International Tables Vol C Tables 4.2.6.8 and 6.1.1.4'

loop_
_geom_angle_atom_site_label_1
_geom_angle_atom_site_label_2
_geom_angle_atom_site_label_3
_geom_angle
_geom_angle_site_symmetry_1
_geom_angle_site_symmetry_3
_geom_angle_publ_flag
C5 C1 C2 106.8(2) . . ?
C5 C1 P1 125.1(2) . . ?
C2 C1 P1 128.11(19) . . ?
C5 C1 Fe1 69.61(15) . . ?
C2 C1 Fe1 69.04(15) . . ?
P1 C1 Fe1 125.30(13) . . ?
C3 C2 C1 107.9(2) . . ?
C3 C2 Fe1 70.47(15) . . ?
C1 C2 Fe1 69.59(14) . . ?
C3 C2 H2A 126.0 . . ?
C1 C2 H2A 126.0 . . ?
Fe1 C2 H2A 125.5 . . ?
C4 C3 C2 108.5(2) . . ?
C4 C3 Fe1 70.32(15) . . ?
C2 C3 Fe1 69.01(14) . . ?
C4 C3 H3A 125.7 . . ?
C2 C3 H3A 125.7 . . ?
Fe1 C3 H3A 126.5 . . ?
C3 C4 C5 108.3(2) . . ?
C3 C4 Fe1 69.60(15) . . ?
C5 C4 Fe1 69.15(15) . . ?
C3 C4 H4A 125.9 . . ?
C5 C4 H4A 125.9 . . ?
Fe1 C4 H4A 127.0 . . ?
C4 C5 C1 108.5(2) . . ?
C4 C5 Fe1 70.59(16) . . ?
C1 C5 Fe1 69.42(15) . . ?
C4 C5 H5A 125.8 . . ?
C1 C5 H5A 125.8 . . ?
Fe1 C5 H5A 125.8 . . ?
C10 C6 C7 107.2(2) . . ?
C10 C6 C11 126.0(3) . . ?
C7 C6 C11 126.8(3) . . ?
C10 C6 Fe1 69.50(16) . . ?
C7 C6 Fe1 69.37(16) . . ?
C11 C6 Fe1 125.62(19) . . ?
C8 C7 C6 108.2(3) . . ?
C8 C7 Fe1 70.04(17) . . ?
C6 C7 Fe1 69.62(16) . . ?
C8 C7 H7A 125.9 . . ?
C6 C7 H7A 125.9 . . ?
Fe1 C7 H7A 126.0 . . ?
C9 C8 C7 108.2(3) . . ?
C9 C8 Fe1 69.96(17) . . ?
C7 C8 Fe1 69.48(16) . . ?
C9 C8 H8A 125.9 . . ?
C7 C8 H8A 125.9 . . ?
Fe1 C8 H8A 126.2 . . ?
C8 C9 C10 108.7(3) . . ?
C8 C9 Fe1 69.92(17) . . ?
C10 C9 Fe1 69.53(15) . . ?
C8 C9 H9A 125.6 . . ?
C10 C9 H9A 125.6 . . ?
Fe1 C9 H9A 126.5 . . ?
C9 C10 C6 107.8(3) . . ?
C9 C10 Fe1 69.95(16) . . ?
C6 C10 Fe1 69.57(15) . . ?
C9 C10 H10A 126.1 . . ?
C6 C10 H10A 126.1 . . ?
Fe1 C10 H10A 125.9 . . ?
N1 C11 C12 122.2(3) . . ?
N1 C11 C6 116.6(2) . . ?
C12 C11 C6 121.2(3) . . ?
C11 C12 C13 118.9(3) . . ?
C11 C12 H12A 120.5 . . ?
C13 C12 H12A 120.5 . . ?
C14 C13 C12 118.8(3) . . ?
C14 C13 H13A 120.6 . . ?
C12 C13 H13A 120.6 . . ?
C15 C14 C13 118.5(3) . . ?
C15 C14 H14A 120.8 . . ?
C13 C14 H14A 120.8 . . ?
N1 C15 C14 124.9(3) . . ?
N1 C15 H15A 117.6 . . ?
C14 C15 H15A 117.6 . . ?
C17 C16 C21 119.1(3) . . ?
C17 C16 P1 122.8(2) . . ?
C21 C16 P1 118.0(2) . . ?
C16 C17 C18 120.0(3) . . ?
C16 C17 H17A 120.0 . . ?
C18 C17 H17A 120.0 . . ?
C19 C18 C17 120.4(3) . . ?
C19 C18 H18A 119.8 . . ?
C17 C18 H18A 119.8 . . ?
C18 C19 C20 119.9(3) . . ?
C18 C19 H19A 120.1 . . ?
C20 C19 H19A 120.1 . . ?
C19 C20 C21 120.4(3) . . ?
C19 C20 H20A 119.8 . . ?
C21 C20 H20A 119.8 . . ?
C20 C21 C16 120.0(3) . . ?
C20 C21 H21A 120.0 . . ?
C16 C21 H21A 120.0 . . ?
C23 C22 C27 119.5(2) . . ?
C23 C22 P1 120.41(19) . . ?
C27 C22 P1 120.0(2) . . ?
C24 C23 C22 120.2(3) . . ?
C24 C23 H23A 119.9 . . ?
C22 C23 H23A 119.9 . . ?
C25 C24 C23 120.0(3) . . ?
C25 C24 H24A 120.0 . . ?
C23 C24 H24A 120.0 . . ?
C26 C25 C24 120.5(3) . . ?
C26 C25 H25A 119.7 . . ?
C24 C25 H25A 119.7 . . ?
C25 C26 C27 120.3(3) . . ?
C25 C26 H26A 119.8 . . ?
C27 C26 H26A 119.8 . . ?
C26 C27 C22 119.4(3) . . ?
C26 C27 H27A 120.3 . . ?
C22 C27 H27A 120.3 . . ?
C32 C28 C29 107.7(2) . . ?
C32 C28 P2 128.4(2) . . ?
C29 C28 P2 123.9(2) . . ?
C32 C28 Fe2 69.94(16) . . ?
C29 C28 Fe2 70.10(16) . . ?
P2 C28 Fe2 126.01(14) . . ?
C30 C29 C28 107.8(3) . . ?
C30 C29 Fe2 70.43(17) . . ?
C28 C29 Fe2 68.40(16) . . ?
C30 C29 H29A 126.1 . . ?
C28 C29 H29A 126.1 . . ?
Fe2 C29 H29A 126.6 . . ?
C29 C30 C31 108.7(2) . . ?
C29 C30 Fe2 69.11(16) . . ?
C31 C30 Fe2 69.63(16) . . ?
C29 C30 H30A 125.7 . . ?
C31 C30 H30A 125.7 . . ?
Fe2 C30 H30A 127.2 . . ?
C30 C31 C32 108.4(3) . . ?
C30 C31 Fe2 69.99(16) . . ?
C32 C31 Fe2 68.95(15) . . ?
C30 C31 H31A 125.8 . . ?
C32 C31 H31A 125.8 . . ?
Fe2 C31 H31A 126.8 . . ?
C31 C32 C28 107.5(2) . . ?
C31 C32 Fe2 70.19(15) . . ?
C28 C32 Fe2 68.52(15) . . ?
C31 C32 H32A 126.3 . . ?
C28 C32 H32A 126.3 . . ?
Fe2 C32 H32A 126.6 . . ?
C37 C33 C34 107.5(3) . . ?
C37 C33 C38 125.3(3) . . ?
C34 C33 C38 127.1(3) . . ?
C37 C33 Fe2 70.40(15) . . ?
C34 C33 Fe2 68.96(15) . . ?
C38 C33 Fe2 127.92(19) . . ?
C35 C34 C33 107.9(3) . . ?
C35 C34 Fe2 70.25(18) . . ?
C33 C34 Fe2 69.70(16) . . ?
C35 C34 H34A 126.0 . . ?
C33 C34 H34A 126.0 . . ?
Fe2 C34 H34A 125.6 . . ?
C34 C35 C36 108.1(3) . . ?
C34 C35 Fe2 68.99(16) . . ?
C36 C35 Fe2 70.48(17) . . ?
C34 C35 H35A 125.9 . . ?
C36 C35 H35A 125.9 . . ?
Fe2 C35 H35A 126.2 . . ?
C37 C36 C35 108.0(3) . . ?
C37 C36 Fe2 69.60(16) . . ?
C35 C36 Fe2 68.96(17) . . ?
C37 C36 H36A 126.0 . . ?
C35 C36 H36A 126.0 . . ?
Fe2 C36 H36A 127.0 . . ?
C36 C37 C33 108.4(3) . . ?
C36 C37 Fe2 70.15(15) . . ?
C33 C37 Fe2 68.93(15) . . ?
C36 C37 H37A 125.8 . . ?
C33 C37 H37A 125.8 . . ?
Fe2 C37 H37A 126.7 . . ?
N2 C38 C39 122.3(3) . . ?
N2 C38 C33 115.5(3) . . ?
C39 C38 C33 122.1(3) . . ?
C40 C39 C38 119.0(3) . . ?
C40 C39 H39A 120.5 . . ?
C38 C39 H39A 120.5 . . ?
C41 C40 C39 119.4(3) . . ?
C41 C40 H40A 120.3 . . ?
C39 C40 H40A 120.3 . . ?
C40 C41 C42 117.7(3) . . ?
C40 C41 H41A 121.1 . . ?
C42 C41 H41A 121.1 . . ?
N2 C42 C41 124.3(3) . . ?
N2 C42 H42A 117.8 . . ?
C41 C42 H42A 117.8 . . ?
C44 C43 C48 119.4(3) . . ?
C44 C43 P2 119.0(2) . . ?
C48 C43 P2 121.4(2) . . ?
C45 C44 C43 120.4(3) . . ?
C45 C44 H44A 119.8 . . ?
C43 C44 H44A 119.8 . . ?
C46 C45 C44 119.3(3) . . ?
C46 C45 H45A 120.3 . . ?
C44 C45 H45A 120.3 . . ?
C47 C46 C45 120.4(3) . . ?
C47 C46 H46A 119.8 . . ?
C45 C46 H46A 119.8 . . ?
C46 C47 C48 121.1(3) . . ?
C46 C47 H47A 119.4 . . ?
C48 C47 H47A 119.4 . . ?
C47 C48 C43 119.3(3) . . ?
C47 C48 H48A 120.4 . . ?
C43 C48 H48A 120.4 . . ?
C54 C49 C50 118.8(3) . . ?
C54 C49 P2 121.0(2) . . ?
C50 C49 P2 119.8(2) . . ?
C51 C50 C49 119.6(3) . . ?
C51 C50 H50A 120.2 . . ?
C49 C50 H50A 120.2 . . ?
C50 C51 C52 120.8(3) . . ?
C50 C51 H51A 119.6 . . ?
C52 C51 H51A 119.6 . . ?
C53 C52 C51 120.0(3) . . ?
C53 C52 H52A 120.0 . . ?
C51 C52 H52A 120.0 . . ?
C52 C53 C54 120.0(3) . . ?
C52 C53 H53A 120.0 . . ?
C54 C53 H53A 120.0 . . ?
C53 C54 C49 120.8(3) . . ?
C53 C54 H54A 119.6 . . ?
C49 C54 H54A 119.6 . . ?
C2 Fe1 C1 41.37(10) . . ?
C2 Fe1 C7 116.03(11) . . ?
C1 Fe1 C7 149.02(11) . . ?
C2 Fe1 C5 68.79(11) . . ?
C1 Fe1 C5 40.97(10) . . ?
C7 Fe1 C5 168.79(11) . . ?
C2 Fe1 C10 172.15(11) . . ?
C1 Fe1 C10 131.58(11) . . ?
C7 Fe1 C10 68.61(12) . . ?
C5 Fe1 C10 107.89(12) . . ?
C2 Fe1 C6 146.64(11) . . ?
C1 Fe1 C6 169.59(11) . . ?
C7 Fe1 C6 41.02(11) . . ?
C5 Fe1 C6 129.52(11) . . ?
C10 Fe1 C6 40.93(11) . . ?
C2 Fe1 C8 110.74(12) . . ?
C1 Fe1 C8 117.73(11) . . ?
C7 Fe1 C8 40.48(12) . . ?
C5 Fe1 C8 149.36(12) . . ?
C10 Fe1 C8 68.21(13) . . ?
C6 Fe1 C8 68.55(12) . . ?
C2 Fe1 C9 133.82(12) . . ?
C1 Fe1 C9 110.49(11) . . ?
C7 Fe1 C9 67.89(13) . . ?
C5 Fe1 C9 116.90(13) . . ?
C10 Fe1 C9 40.53(13) . . ?
C6 Fe1 C9 68.35(11) . . ?
C8 Fe1 C9 40.12(14) . . ?
C2 Fe1 C3 40.52(11) . . ?
C1 Fe1 C3 68.64(10) . . ?
C7 Fe1 C3 108.58(12) . . ?
C5 Fe1 C3 67.92(11) . . ?
C10 Fe1 C3 145.82(12) . . ?
C6 Fe1 C3 113.99(11) . . ?
C8 Fe1 C3 132.79(13) . . ?
C9 Fe1 C3 172.18(14) . . ?
C2 Fe1 C4 68.09(11) . . ?
C1 Fe1 C4 68.40(10) . . ?
C7 Fe1 C4 130.39(11) . . ?
C5 Fe1 C4 40.26(11) . . ?
C10 Fe1 C4 114.35(12) . . ?
C6 Fe1 C4 106.69(11) . . ?
C8 Fe1 C4 170.10(13) . . ?
C9 Fe1 C4 147.49(14) . . ?
C3 Fe1 C4 40.08(12) . . ?
C28 Fe2 C34 153.20(10) . . ?
C28 Fe2 C32 41.54(11) . . ?
C34 Fe2 C32 116.90(12) . . ?
C28 Fe2 C29 41.50(10) . . ?
C34 Fe2 C29 162.40(12) . . ?
C32 Fe2 C29 69.44(12) . . ?
C28 Fe2 C33 164.95(11) . . ?
C34 Fe2 C33 41.34(11) . . ?
C32 Fe2 C33 151.44(12) . . ?
C29 Fe2 C33 125.74(11) . . ?
C28 Fe2 C35 120.22(11) . . ?
C34 Fe2 C35 40.76(13) . . ?
C32 Fe2 C35 107.03(12) . . ?
C29 Fe2 C35 156.18(13) . . ?
C33 Fe2 C35 68.84(11) . . ?
C28 Fe2 C31 69.16(11) . . ?
C34 Fe2 C31 104.83(13) . . ?
C32 Fe2 C31 40.86(12) . . ?
C29 Fe2 C31 68.51(12) . . ?
C33 Fe2 C31 116.93(12) . . ?
C35 Fe2 C31 125.08(13) . . ?
C28 Fe2 C30 68.92(11) . . ?
C34 Fe2 C30 124.21(13) . . ?
C32 Fe2 C30 68.62(12) . . ?
C29 Fe2 C30 40.46(12) . . ?
C33 Fe2 C30 106.14(11) . . ?
C35 Fe2 C30 161.96(14) . . ?
C31 Fe2 C30 40.38(12) . . ?
C28 Fe2 C37 128.41(12) . . ?
C34 Fe2 C37 68.70(13) . . ?
C32 Fe2 C37 166.07(12) . . ?
C29 Fe2 C37 109.27(12) . . ?
C33 Fe2 C37 40.67(12) . . ?
C35 Fe2 C37 68.22(12) . . ?
C31 Fe2 C37 152.63(12) . . ?
C30 Fe2 C37 120.00(12) . . ?
C28 Fe2 C36 109.86(12) . . ?
C34 Fe2 C36 68.45(14) . . ?
C32 Fe2 C36 127.84(12) . . ?
C29 Fe2 C36 122.09(13) . . ?
C33 Fe2 C36 68.34(11) . . ?
C35 Fe2 C36 40.56(14) . . ?
C31 Fe2 C36 163.96(13) . . ?
C30 Fe2 C36 155.37(13) . . ?
C37 Fe2 C36 40.25(12) . . ?
P1 Hg1 P2 123.99(2) . . ?
P1 Hg1 Cl2 114.23(2) . . ?
P2 Hg1 Cl2 100.29(2) . . ?
P1 Hg1 Cl1 102.29(2) . . ?
P2 Hg1 Cl1 113.85(2) . . ?
Cl2 Hg1 Cl1 100.04(3) . . ?
C15 N1 C11 116.6(3) . . ?
C42 N2 C38 117.2(3) . . ?
C1 P1 C22 107.04(12) . . ?
C1 P1 C16 106.59(11) . . ?
C22 P1 C16 104.97(11) . . ?
C1 P1 Hg1 114.36(8) . . ?
C22 P1 Hg1 111.56(8) . . ?
C16 P1 Hg1 111.73(9) . . ?
C28 P2 C49 105.25(12) . . ?
C28 P2 C43 107.82(13) . . ?
C49 P2 C43 107.29(12) . . ?
C28 P2 Hg1 112.95(8) . . ?
C49 P2 Hg1 108.45(9) . . ?
C43 P2 Hg1 114.53(9) . . ?

loop_
_geom_bond_atom_site_label_1
_geom_bond_atom_site_label_2
_geom_bond_distance
_geom_bond_site_symmetry_2
_geom_bond_publ_flag
C1 C5 1.437(3) . ?
C1 C2 1.448(4) . ?
C1 P1 1.798(3) . ?
C1 Fe1 2.052(3) . ?
C2 C3 1.423(4) . ?
C2 Fe1 2.045(3) . ?
C2 H2A 0.9400 . ?
C3 C4 1.418(4) . ?
C3 Fe1 2.065(3) . ?
C3 H3A 0.9400 . ?
C4 C5 1.421(4) . ?
C4 Fe1 2.074(3) . ?
C4 H4A 0.9400 . ?
C5 Fe1 2.055(3) . ?
C5 H5A 0.9400 . ?
C6 C10 1.439(4) . ?
C6 C7 1.441(4) . ?
C6 C11 1.476(4) . ?
C6 Fe1 2.058(3) . ?
C7 C8 1.424(4) . ?
C7 Fe1 2.055(3) . ?
C7 H7A 0.9400 . ?
C8 C9 1.415(5) . ?
C8 Fe1 2.062(3) . ?
C8 H8A 0.9400 . ?
C9 C10 1.427(4) . ?
C9 Fe1 2.062(3) . ?
C9 H9A 0.9400 . ?
C10 Fe1 2.057(3) . ?
C10 H10A 0.9400 . ?
C11 N1 1.355(4) . ?
C11 C12 1.389(4) . ?
C12 C13 1.397(5) . ?
C12 H12A 0.9400 . ?
C13 C14 1.374(5) . ?
C13 H13A 0.9400 . ?
C14 C15 1.364(5) . ?
C14 H14A 0.9400 . ?
C15 N1 1.344(4) . ?
C15 H15A 0.9400 . ?
C16 C17 1.390(4) . ?
C16 C21 1.400(4) . ?
C16 P1 1.832(3) . ?
C17 C18 1.398(4) . ?
C17 H17A 0.9400 . ?
C18 C19 1.374(5) . ?
C18 H18A 0.9400 . ?
C19 C20 1.383(5) . ?
C19 H19A 0.9400 . ?
C20 C21 1.390(4) . ?
C20 H20A 0.9400 . ?
C21 H21A 0.9400 . ?
C22 C23 1.402(4) . ?
C22 C27 1.406(4) . ?
C22 P1 1.821(3) . ?
C23 C24 1.390(4) . ?
C23 H23A 0.9400 . ?
C24 C25 1.385(5) . ?
C24 H24A 0.9400 . ?
C25 C26 1.384(5) . ?
C25 H25A 0.9400 . ?
C26 C27 1.399(4) . ?
C26 H26A 0.9400 . ?
C27 H27A 0.9400 . ?
C28 C32 1.443(4) . ?
C28 C29 1.443(4) . ?
C28 P2 1.798(3) . ?
C28 Fe2 2.024(3) . ?
C29 C30 1.422(4) . ?
C29 Fe2 2.047(3) . ?
C29 H29A 0.9400 . ?
C30 C31 1.424(4) . ?
C30 Fe2 2.065(3) . ?
C30 H30A 0.9400 . ?
C31 C32 1.432(4) . ?
C31 Fe2 2.060(3) . ?
C31 H31A 0.9400 . ?
C32 Fe2 2.044(3) . ?
C32 H32A 0.9400 . ?
C33 C37 1.430(4) . ?
C33 C34 1.442(4) . ?
C33 C38 1.478(4) . ?
C33 Fe2 2.048(3) . ?
C34 C35 1.425(5) . ?
C34 Fe2 2.038(3) . ?
C34 H34A 0.9400 . ?
C35 C36 1.431(5) . ?
C35 Fe2 2.054(3) . ?
C35 H35A 0.9400 . ?
C36 C37 1.425(4) . ?
C36 Fe2 2.075(3) . ?
C36 H36A 0.9400 . ?
C37 Fe2 2.067(3) . ?
C37 H37A 0.9400 . ?
C38 N2 1.356(4) . ?
C38 C39 1.390(4) . ?
C39 C40 1.385(5) . ?
C39 H39A 0.9400 . ?
C40 C41 1.384(5) . ?
C40 H40A 0.9400 . ?
C41 C42 1.388(6) . ?
C41 H41A 0.9400 . ?
C42 N2 1.336(4) . ?
C42 H42A 0.9400 . ?
C43 C44 1.402(4) . ?
C43 C48 1.403(4) . ?
C43 P2 1.825(3) . ?
C44 C45 1.395(4) . ?
C44 H44A 0.9400 . ?
C45 C46 1.395(5) . ?
C45 H45A 0.9400 . ?
C46 C47 1.372(5) . ?
C46 H46A 0.9400 . ?
C47 C48 1.393(5) . ?
C47 H47A 0.9400 . ?
C48 H48A 0.9400 . ?
C49 C54 1.397(4) . ?
C49 C50 1.407(4) . ?
C49 P2 1.820(3) . ?
C50 C51 1.388(5) . ?
C50 H50A 0.9400 . ?
C51 C52 1.390(6) . ?
C51 H51A 0.9400 . ?
C52 C53 1.375(5) . ?
C52 H52A 0.9400 . ?
C53 C54 1.394(4) . ?
C53 H53A 0.9400 . ?
C54 H54A 0.9400 . ?
Cl1 Hg1 2.5554(7) . ?
Cl2 Hg1 2.5546(7) . ?
Hg1 P1 2.4946(6) . ?
Hg1 P2 2.4949(6) . ?
